data_4347179
loop_
_publ_author_name
'Hogue, Ross W.'
'Feltham, Humphrey L. C.'
'Miller, Reece G.'
'Brooker, Sally'

_publ_section_title
;
 Spin Crossover in Dinuclear N4S2 Iron(II) Thioether-Triazole Complexes:
 Access to [HS-HS], [HS-LS], and [LS-LS] States.
;
_journal_issue 9
_journal_name_full 'Inorganic chemistry'
_journal_page_first 4152
_journal_page_last 4165
_journal_paper_doi 10.1021/acs.inorgchem.5b02851
_journal_volume 55
_journal_year 2016
_chemical_formula_sum 'C44 H42 Fe2 N10 S4'
_chemical_formula_weight 950.81
_space_group_crystal_system monoclinic
_space_group_IT_number 15
_space_group_name_Hall '-C 2yc'
_space_group_name_H-M_alt 'C 1 2/c 1'
_atom_sites_solution_hydrogens geom
_audit_creation_method SHELXL-2014/7
_cell_angle_alpha 90
_cell_angle_beta 108.9212(18)
_cell_angle_gamma 90
_cell_formula_units_Z 4
_cell_length_a 15.8987(2)
_cell_length_b 27.4992(4)
_cell_length_c 14.3082(2)
_cell_measurement_reflns_used 48712
_cell_measurement_temperature 100(2)
_cell_measurement_theta_max 29.6520
_cell_measurement_theta_min 3.6180
_cell_volume 5917.55(15)
_computing_structure_refinement 'SHELXL-2014/7 (Sheldrick, 2014)'
_diffrn_ambient_temperature 100(2)
_diffrn_measured_fraction_theta_full 0.998
_diffrn_measured_fraction_theta_max 0.951
_diffrn_measurement_device_type 'Oxford Diffraction SuperNova'
_diffrn_radiation_type MoK\a
_diffrn_radiation_wavelength 0.71073
_diffrn_reflns_av_R_equivalents 0.0386
_diffrn_reflns_av_unetI/netI 0.0233
_diffrn_reflns_Laue_measured_fraction_full 0.998
_diffrn_reflns_Laue_measured_fraction_max 0.951
_diffrn_reflns_limit_h_max 22
_diffrn_reflns_limit_h_min -21
_diffrn_reflns_limit_k_max 37
_diffrn_reflns_limit_k_min -35
_diffrn_reflns_limit_l_max 19
_diffrn_reflns_limit_l_min -19
_diffrn_reflns_number 78405
_diffrn_reflns_point_group_measured_fraction_full 0.998
_diffrn_reflns_point_group_measured_fraction_max 0.951
_diffrn_reflns_theta_full 25.242
_diffrn_reflns_theta_max 29.670
_diffrn_reflns_theta_min 2.963
_exptl_absorpt_coefficient_mu 0.665
_exptl_absorpt_correction_T_max 1.0
_exptl_absorpt_correction_T_min 0.79744
_exptl_absorpt_correction_type multi-scan
_exptl_absorpt_process_details 'SCALE3 ABSPACK'
_exptl_crystal_colour colorless
_exptl_crystal_density_diffrn 1.067
_exptl_crystal_description block
_exptl_crystal_F_000 1968
_exptl_crystal_size_max 0.270
_exptl_crystal_size_mid 0.170
_exptl_crystal_size_min 0.090
_platon_squeeze_details
;
;
_refine_diff_density_max 1.302
_refine_diff_density_min -0.555
_refine_diff_density_rms 0.089
_refine_ls_extinction_method none
_refine_ls_goodness_of_fit_ref 1.048
_refine_ls_hydrogen_treatment constr
_refine_ls_matrix_type full
_refine_ls_number_parameters 274
_refine_ls_number_reflns 7974
_refine_ls_number_restraints 0
_refine_ls_restrained_S_all 1.048
_refine_ls_R_factor_all 0.0528
_refine_ls_R_factor_gt 0.0467
_refine_ls_shift/su_max 0.002
_refine_ls_shift/su_mean 0.000
_refine_ls_structure_factor_coef Fsqd
_refine_ls_weighting_details 'w=1/[\s^2^(Fo^2^)+(0.0671P)^2^+16.7787P] where P=(Fo^2^+2Fc^2^)/3'
_refine_ls_weighting_scheme calc
_refine_ls_wR_factor_gt 0.1289
_refine_ls_wR_factor_ref 0.1331
_reflns_Friedel_coverage 0.000
_reflns_number_gt 6982
_reflns_number_total 7974
_reflns_threshold_expression 'I > 2\s(I)'
_cod_data_source_file ic5b02851_si_001.cif
_cod_data_source_block RWH369_2_squeeze
_cod_depositor_comments
;
The following automatic conversions were performed:

data item '_exptl_absorpt_correction_type' value 'Multi-scan' was
changed to 'multi-scan' in accordance with the
/home/saulius/struct/COD-crude-data/automatic-downloads/DataCite-retrospective/ACS/depositions/lib/dictionaries/cif_core.dic
dictionary named 'cif_core.dic' version 2.4.2 last updated on
2011-04-26.

Automatic conversion script
Id: cif_fix_values 6909 2019-04-08 15:41:33Z antanas 
;
_cod_original_cell_volume 5917.52(15)
_cod_original_sg_symbol_H-M 'C 2/c'
_cod_database_code 4347179
_shelx_shelxl_version_number 2014/7
_shelx_space_group_comment
;
The symmetry employed for this shelxl refinement is uniquely defined
by the following loop, which should always be used as a source of
symmetry information in preference to the above space-group names.
They are only intended as comments.
;
_shelx_estimated_absorpt_t_min 0.841
_shelx_estimated_absorpt_t_max 0.943

loop_
_space_group_symop_operation_xyz
'x, y, z'
'x, -y, z+1/2'
'x+1/2, y+1/2, z'
'x+1/2, -y+1/2, z+1/2'
'-x, -y, -z'
'-x, y, -z-1/2'
'-x+1/2, -y+1/2, -z'
'-x+1/2, y+1/2, -z-1/2'

loop_
_atom_site_label
_atom_site_type_symbol
_atom_site_fract_x
_atom_site_fract_y
_atom_site_fract_z
_atom_site_U_iso_or_equiv
_atom_site_adp_type
_atom_site_occupancy
_atom_site_site_symmetry_order
_atom_site_calc_flag
_atom_site_refinement_flags_posn
_atom_site_refinement_flags_adp
_atom_site_refinement_flags_occupancy
Fe1 Fe 0.44917(2) 0.83376(2) 0.59437(2) 0.01141(9) Uani 1 1 d . . .
C1 C 0.27285(15) 0.83648(8) 0.63514(17) 0.0214(4) Uani 1 1 d . . .
H1 H 0.3006 0.8108 0.6786 0.026 Uiso 1 1 calc R U .
C2 C 0.19145(16) 0.85434(9) 0.63787(19) 0.0285(5) Uani 1 1 d . . .
H2 H 0.1641 0.8408 0.6819 0.034 Uiso 1 1 calc R U .
C3 C 0.15160(17) 0.89176(10) 0.5759(2) 0.0338(6) Uani 1 1 d . . .
H3 H 0.0974 0.9053 0.5782 0.041 Uiso 1 1 calc R U .
C4 C 0.19119(16) 0.90945(9) 0.5102(2) 0.0315(5) Uani 1 1 d . . .
H4 H 0.1638 0.9349 0.4658 0.038 Uiso 1 1 calc R U .
C5 C 0.27171(15) 0.88980(8) 0.50946(17) 0.0222(4) Uani 1 1 d . . .
C6 C 0.31260(16) 0.90645(8) 0.43411(17) 0.0252(5) Uani 1 1 d . . .
H6A H 0.2909 0.9397 0.4125 0.030 Uiso 1 1 calc R U .
H6B H 0.2916 0.8849 0.3757 0.030 Uiso 1 1 calc R U .
C7 C 0.45922(15) 0.95500(8) 0.56656(16) 0.0217(4) Uani 1 1 d . . .
H7A H 0.5111 0.9732 0.5610 0.026 Uiso 1 1 calc R U .
H7B H 0.4085 0.9778 0.5517 0.026 Uiso 1 1 calc R U .
C8 C 0.47996(13) 0.93738(7) 0.67012(14) 0.0139(4) Uani 1 1 d . . .
C9 C 0.5000 1.01996(10) 0.7500 0.0179(5) Uani 1 2 d S T P
C10 C 0.58061(16) 1.04405(8) 0.78757(18) 0.0243(4) Uani 1 1 d . . .
H10 H 0.6348 1.0265 0.8124 0.029 Uiso 1 1 calc R U .
C11 C 0.5797(2) 1.09476(9) 0.78778(19) 0.0311(6) Uani 1 1 d . . .
H11 H 0.6337 1.1123 0.8139 0.037 Uiso 1 1 calc R U .
C12 C 0.5000 1.11949(12) 0.7500 0.0319(8) Uani 1 2 d S T P
H12 H 0.5000 1.1540 0.7500 0.038 Uiso 1 2 calc R U P
C13 C 0.64000(14) 0.84204(8) 0.59535(16) 0.0202(4) Uani 1 1 d . . .
H13 H 0.6438 0.8621 0.6507 0.024 Uiso 1 1 calc R U .
C14 C 0.71452(15) 0.83715(9) 0.56624(19) 0.0262(5) Uani 1 1 d . . .
H14 H 0.7684 0.8533 0.6010 0.031 Uiso 1 1 calc R U .
C15 C 0.70868(16) 0.80816(9) 0.48511(19) 0.0289(5) Uani 1 1 d . . .
H15 H 0.7585 0.8045 0.4628 0.035 Uiso 1 1 calc R U .
C16 C 0.62984(17) 0.78474(8) 0.43719(18) 0.0259(5) Uani 1 1 d . . .
H16 H 0.6251 0.7643 0.3822 0.031 Uiso 1 1 calc R U .
C17 C 0.55713(15) 0.79136(8) 0.47007(15) 0.0195(4) Uani 1 1 d . . .
C18 C 0.46895(17) 0.76887(10) 0.41329(17) 0.0272(5) Uani 1 1 d . . .
H18A H 0.4801 0.7365 0.3894 0.033 Uiso 1 1 calc R U .
H18B H 0.4404 0.7893 0.3545 0.033 Uiso 1 1 calc R U .
C19 C 0.44286(16) 0.71320(8) 0.56658(16) 0.0213(4) Uani 1 1 d . . .
H19A H 0.3989 0.6869 0.5607 0.026 Uiso 1 1 calc R U .
H19B H 0.4933 0.6995 0.5490 0.026 Uiso 1 1 calc R U .
C20 C 0.47530(13) 0.73081(7) 0.67004(14) 0.0140(4) Uani 1 1 d . . .
C21 C 0.5000 0.64823(10) 0.7500 0.0178(5) Uani 1 2 d S T P
C22 C 0.4323(2) 0.62384(10) 0.7700(3) 0.0413(7) Uani 1 1 d . . .
H22 H 0.3862 0.6412 0.7841 0.050 Uiso 1 1 calc R U .
C23 C 0.4325(2) 0.57315(10) 0.7691(3) 0.0503(8) Uani 1 1 d . . .
H23 H 0.3858 0.5557 0.7818 0.060 Uiso 1 1 calc R U .
C24 C 0.5000 0.54831(13) 0.7500 0.0390(9) Uani 1 2 d S T P
H24 H 0.5000 0.5138 0.7500 0.047 Uiso 1 2 calc R U P
N1 N 0.31332(11) 0.85427(6) 0.57336(13) 0.0174(3) Uani 1 1 d . . .
N2 N 0.48762(10) 0.89181(6) 0.69867(11) 0.0118(3) Uani 1 1 d . . .
N3 N 0.5000 0.96731(8) 0.7500 0.0140(4) Uani 1 2 d S T P
N4 N 0.56216(11) 0.81957(6) 0.54858(13) 0.0161(3) Uani 1 1 d . . .
N5 N 0.48339(10) 0.77643(6) 0.69861(11) 0.0122(3) Uani 1 1 d . . .
N6 N 0.5000 0.70110(8) 0.7500 0.0157(4) Uani 1 2 d S T P
S1 S 0.43232(4) 0.90720(2) 0.47598(4) 0.02025(12) Uani 1 1 d . . .
S2 S 0.39193(3) 0.76158(2) 0.48102(4) 0.01813(12) Uani 1 1 d . . .

loop_
_atom_site_aniso_label
_atom_site_aniso_U_11
_atom_site_aniso_U_22
_atom_site_aniso_U_33
_atom_site_aniso_U_23
_atom_site_aniso_U_13
_atom_site_aniso_U_12
Fe1 0.01459(14) 0.00969(14) 0.01046(14) 0.00007(9) 0.00476(10) 0.00082(9)
C1 0.0208(10) 0.0207(10) 0.0238(11) -0.0090(8) 0.0088(8) -0.0055(8)
C2 0.0230(11) 0.0309(12) 0.0352(13) -0.0180(10) 0.0144(10) -0.0107(9)
C3 0.0221(11) 0.0302(13) 0.0482(16) -0.0143(11) 0.0101(11) 0.0008(9)
C4 0.0221(11) 0.0256(12) 0.0411(14) -0.0031(10) 0.0025(10) 0.0071(9)
C5 0.0196(10) 0.0167(9) 0.0248(11) -0.0054(8) -0.0001(8) 0.0006(7)
C6 0.0269(11) 0.0199(10) 0.0222(11) 0.0033(8) -0.0013(9) 0.0033(8)
C7 0.0277(11) 0.0184(10) 0.0171(10) 0.0042(8) 0.0045(8) -0.0048(8)
C8 0.0142(8) 0.0111(8) 0.0163(9) 0.0015(7) 0.0048(7) -0.0019(6)
C9 0.0256(14) 0.0101(12) 0.0202(14) 0.000 0.0106(11) 0.000
C10 0.0311(11) 0.0168(10) 0.0278(11) -0.0022(8) 0.0134(9) -0.0049(8)
C11 0.0503(15) 0.0191(11) 0.0299(12) -0.0084(9) 0.0214(11) -0.0160(10)
C12 0.067(3) 0.0108(13) 0.0256(16) 0.000 0.0252(17) 0.000
C13 0.0201(10) 0.0209(10) 0.0198(10) 0.0047(8) 0.0068(8) 0.0022(8)
C14 0.0180(10) 0.0300(12) 0.0310(12) 0.0108(9) 0.0083(9) 0.0053(8)
C15 0.0275(11) 0.0307(12) 0.0353(13) 0.0137(10) 0.0197(10) 0.0145(9)
C16 0.0360(12) 0.0228(11) 0.0261(11) 0.0073(9) 0.0201(10) 0.0119(9)
C17 0.0257(10) 0.0184(10) 0.0170(9) 0.0023(7) 0.0106(8) 0.0040(8)
C18 0.0347(13) 0.0337(13) 0.0165(10) -0.0046(9) 0.0127(9) -0.0057(10)
C19 0.0305(11) 0.0142(9) 0.0175(10) -0.0038(7) 0.0054(8) 0.0003(8)
C20 0.0145(8) 0.0121(8) 0.0149(9) -0.0011(7) 0.0041(7) -0.0001(6)
C21 0.0237(14) 0.0089(12) 0.0171(13) 0.000 0.0013(11) 0.000
C22 0.0420(15) 0.0185(12) 0.069(2) 0.0053(12) 0.0262(15) -0.0026(10)
C23 0.060(2) 0.0194(13) 0.076(2) 0.0063(14) 0.0281(18) -0.0109(13)
C24 0.065(3) 0.0138(15) 0.0328(19) 0.000 0.0077(18) 0.000
N1 0.0171(8) 0.0154(8) 0.0195(8) -0.0075(6) 0.0056(7) -0.0023(6)
N2 0.0126(7) 0.0119(7) 0.0109(8) 0.0009(6) 0.0037(6) -0.0006(5)
N3 0.0143(10) 0.0102(10) 0.0169(11) 0.000 0.0042(9) 0.000
N4 0.0191(8) 0.0151(8) 0.0148(8) 0.0031(6) 0.0066(6) 0.0020(6)
N5 0.0130(7) 0.0120(7) 0.0115(8) -0.0018(6) 0.0039(6) -0.0006(6)
N6 0.0174(11) 0.0099(10) 0.0193(12) 0.000 0.0051(9) 0.000
S1 0.0274(3) 0.0203(3) 0.0139(2) 0.00279(18) 0.00794(19) 0.00568(19)
S2 0.0206(2) 0.0190(2) 0.0127(2) -0.00182(17) 0.00259(18) -0.00020(18)

loop_
_atom_type_symbol
_atom_type_description
_atom_type_scat_dispersion_real
_atom_type_scat_dispersion_imag
_atom_type_scat_source
C C 0.0033 0.0016 'International Tables Vol C Tables 4.2.6.8 and 6.1.1.4'
H H 0.0000 0.0000 'International Tables Vol C Tables 4.2.6.8 and 6.1.1.4'
N N 0.0061 0.0033 'International Tables Vol C Tables 4.2.6.8 and 6.1.1.4'
S S 0.1246 0.1234 'International Tables Vol C Tables 4.2.6.8 and 6.1.1.4'
Fe Fe 0.3463 0.8444 'International Tables Vol C Tables 4.2.6.8 and 6.1.1.4'

loop_
_geom_angle_atom_site_label_1
_geom_angle_atom_site_label_2
_geom_angle_atom_site_label_3
_geom_angle
_geom_angle_site_symmetry_1
_geom_angle_site_symmetry_3
N5 Fe1 N2 96.57(6) . .
N5 Fe1 N4 91.74(6) . .
N2 Fe1 N4 105.79(7) . .
N5 Fe1 N1 108.06(7) . .
N2 Fe1 N1 87.07(6) . .
N4 Fe1 N1 155.21(7) . .
N5 Fe1 S2 79.90(4) . .
N2 Fe1 S2 173.51(4) . .
N4 Fe1 S2 79.88(5) . .
N1 Fe1 S2 88.85(5) . .
N5 Fe1 S1 171.43(5) . .
N2 Fe1 S1 79.62(4) . .
N4 Fe1 S1 82.02(5) . .
N1 Fe1 S1 79.56(5) . .
S2 Fe1 S1 104.595(19) . .
N1 C1 C2 122.4(2) . .
C3 C2 C1 118.9(2) . .
C2 C3 C4 119.2(2) . .
C3 C4 C5 119.5(2) . .
N1 C5 C4 121.6(2) . .
N1 C5 C6 118.34(19) . .
C4 C5 C6 120.1(2) . .
C5 C6 S1 114.97(16) . .
C8 C7 S1 113.78(15) . .
N2 C8 N3 110.11(17) . .
N2 C8 C7 126.05(18) . .
N3 C8 C7 123.69(18) . .
C10 C9 C10 122.9(3) 6_657 .
C10 C9 N3 118.53(14) 6_657 .
C10 C9 N3 118.54(14) . .
C9 C10 C11 118.0(2) . .
C12 C11 C10 120.0(2) . .
C11 C12 C11 121.1(3) 6_657 .
N4 C13 C14 122.9(2) . .
C13 C14 C15 118.4(2) . .
C16 C15 C14 119.3(2) . .
C15 C16 C17 119.4(2) . .
N4 C17 C16 121.7(2) . .
N4 C17 C18 118.67(19) . .
C16 C17 C18 119.5(2) . .
C17 C18 S2 115.56(15) . .
C20 C19 S2 111.68(14) . .
N5 C20 N6 109.92(17) . .
N5 C20 C19 126.19(18) . .
N6 C20 C19 123.89(18) . .
C22 C21 C22 121.6(3) . 6_657
C22 C21 N6 119.21(16) . .
C22 C21 N6 119.21(16) 6_657 .
C21 C22 C23 118.8(3) . .
C24 C23 C22 120.3(3) . .
C23 C24 C23 120.3(3) . 6_657
C1 N1 C5 118.26(19) . .
C1 N1 Fe1 119.00(15) . .
C5 N1 Fe1 122.03(15) . .
C8 N2 N2 107.14(11) . 6_657
C8 N2 Fe1 121.34(13) . .
N2 N2 Fe1 131.04(5) 6_657 .
C8 N3 C8 105.5(2) 6_657 .
C8 N3 C9 127.25(11) 6_657 .
C8 N3 C9 127.25(11) . .
C17 N4 C13 118.30(18) . .
C17 N4 Fe1 122.17(14) . .
C13 N4 Fe1 119.38(14) . .
C20 N5 N5 107.11(11) . 6_657
C20 N5 Fe1 121.04(13) . .
N5 N5 Fe1 131.85(4) 6_657 .
C20 N6 C20 105.9(2) 6_657 .
C20 N6 C21 127.04(11) 6_657 .
C20 N6 C21 127.04(11) . .
C7 S1 C6 103.11(11) . .
C7 S1 Fe1 98.54(7) . .
C6 S1 Fe1 94.74(8) . .
C18 S2 C19 102.25(12) . .
C18 S2 Fe1 95.24(8) . .
C19 S2 Fe1 98.83(7) . .

loop_
_geom_bond_atom_site_label_1
_geom_bond_atom_site_label_2
_geom_bond_distance
_geom_bond_site_symmetry_2
Fe1 N5 2.1166(16) .
Fe1 N2 2.1348(16) .
Fe1 N4 2.1382(17) .
Fe1 N1 2.1569(17) .
Fe1 S2 2.5379(6) .
Fe1 S1 2.5932(6) .
C1 N1 1.343(3) .
C1 C2 1.396(3) .
C2 C3 1.372(4) .
C3 C4 1.378(4) .
C4 C5 1.393(3) .
C5 N1 1.355(3) .
C5 C6 1.500(3) .
C6 S1 1.801(2) .
C7 C8 1.491(3) .
C7 S1 1.797(2) .
C8 N2 1.311(2) .
C8 N3 1.360(2) .
C9 C10 1.387(3) 6_657
C9 C10 1.387(3) .
C9 N3 1.448(3) .
C10 C11 1.394(3) .
C11 C12 1.384(3) .
C12 C11 1.384(3) 6_657
C13 N4 1.350(3) .
C13 C14 1.384(3) .
C14 C15 1.386(4) .
C15 C16 1.378(4) .
C16 C17 1.394(3) .
C17 N4 1.346(3) .
C17 C18 1.506(3) .
C18 S2 1.802(2) .
C19 C20 1.482(3) .
C19 S2 1.812(2) .
C20 N5 1.313(2) .
C20 N6 1.356(2) .
C21 C22 1.374(3) .
C21 C22 1.374(3) 6_657
C21 N6 1.454(3) .
C22 C23 1.394(4) .
C23 C24 1.372(4) .
C24 C23 1.372(4) 6_657
N2 N2 1.392(3) 6_657
N3 C8 1.360(2) 6_657
N5 N5 1.392(3) 6_657
N6 C20 1.356(2) 6_657

loop_
_geom_torsion_atom_site_label_1
_geom_torsion_atom_site_label_2
_geom_torsion_atom_site_label_3
_geom_torsion_atom_site_label_4
_geom_torsion
_geom_torsion_site_symmetry_1
_geom_torsion_site_symmetry_4
N1 C1 C2 C3 -0.7(3) . .
C1 C2 C3 C4 2.4(4) . .
C2 C3 C4 C5 -1.4(4) . .
C3 C4 C5 N1 -1.4(4) . .
C3 C4 C5 C6 176.1(2) . .
N1 C5 C6 S1 -35.6(3) . .
C4 C5 C6 S1 146.81(19) . .
S1 C7 C8 N2 6.5(3) . .
S1 C7 C8 N3 -178.41(13) . .
C10 C9 C10 C11 0.43(16) 6_657 .
N3 C9 C10 C11 -179.57(16) . .
C9 C10 C11 C12 -0.9(3) . .
C10 C11 C12 C11 0.44(16) . 6_657
N4 C13 C14 C15 0.4(3) . .
C13 C14 C15 C16 -0.9(3) . .
C14 C15 C16 C17 1.2(3) . .
C15 C16 C17 N4 -1.0(3) . .
C15 C16 C17 C18 175.4(2) . .
N4 C17 C18 S2 -23.7(3) . .
C16 C17 C18 S2 159.79(18) . .
S2 C19 C20 N5 -12.4(3) . .
S2 C19 C20 N6 166.54(13) . .
C22 C21 C22 C23 -0.5(3) 6_657 .
N6 C21 C22 C23 179.5(3) . .
C21 C22 C23 C24 0.9(5) . .
C22 C23 C24 C23 -0.5(3) . 6_657
C2 C1 N1 C5 -2.1(3) . .
C2 C1 N1 Fe1 168.43(16) . .
C4 C5 N1 C1 3.2(3) . .
C6 C5 N1 C1 -174.40(19) . .
C4 C5 N1 Fe1 -167.09(17) . .
C6 C5 N1 Fe1 15.4(3) . .
N3 C8 N2 N2 0.9(2) . 6_657
C7 C8 N2 N2 176.6(2) . 6_657
N3 C8 N2 Fe1 173.77(9) . .
C7 C8 N2 Fe1 -10.6(3) . .
N2 C8 N3 C8 -0.37(9) . 6_657
C7 C8 N3 C8 -176.2(2) . 6_657
N2 C8 N3 C9 179.63(9) . .
C7 C8 N3 C9 3.8(2) . .
C10 C9 N3 C8 -111.91(15) 6_657 6_657
C10 C9 N3 C8 68.09(15) . 6_657
C10 C9 N3 C8 68.09(15) 6_657 .
C10 C9 N3 C8 -111.91(15) . .
C16 C17 N4 C13 0.5(3) . .
C18 C17 N4 C13 -175.94(19) . .
C16 C17 N4 Fe1 176.00(16) . .
C18 C17 N4 Fe1 -0.4(3) . .
C14 C13 N4 C17 -0.2(3) . .
C14 C13 N4 Fe1 -175.86(16) . .
N6 C20 N5 N5 1.3(2) . 6_657
C19 C20 N5 N5 -179.6(2) . 6_657
N6 C20 N5 Fe1 -179.11(9) . .
C19 C20 N5 Fe1 0.0(3) . .
N5 C20 N6 C20 -0.54(9) . 6_657
C19 C20 N6 C20 -179.7(2) . 6_657
N5 C20 N6 C21 179.46(9) . .
C19 C20 N6 C21 0.3(2) . .
C22 C21 N6 C20 78.1(2) . 6_657
C22 C21 N6 C20 -101.9(2) 6_657 6_657
C22 C21 N6 C20 -101.9(2) . .
C22 C21 N6 C20 78.1(2) 6_657 .
C8 C7 S1 C6 96.76(17) . .
C8 C7 S1 Fe1 -0.18(17) . .
C5 C6 S1 C7 -67.80(18) . .
C5 C6 S1 Fe1 32.12(17) . .
C17 C18 S2 C19 -70.9(2) . .
C17 C18 S2 Fe1 29.33(19) . .
C20 C19 S2 C18 112.35(17) . .
C20 C19 S2 Fe1 14.98(16) . .

loop_
_platon_squeeze_void_nr
_platon_squeeze_void_average_x
_platon_squeeze_void_average_y
_platon_squeeze_void_average_z
_platon_squeeze_void_volume
_platon_squeeze_void_count_electrons
_platon_squeeze_void_content
1 0.000 0.000 -0.013 814 268 ' '
2 0.500 0.500 -0.097 814 268 ' '
3 0.736 0.281 0.241 51 38 ' '
4 0.264 0.281 0.259 51 37 ' '
5 0.236 0.781 0.241 51 38 ' '
6 0.764 0.781 0.259 51 37 ' '
7 0.764 0.219 0.759 51 38 ' '
8 0.236 0.219 0.741 52 38 ' '
9 0.264 0.719 0.759 51 38 ' '
10 0.736 0.719 0.741 52 38 ' '
